data_7232502
loop_
_publ_author_name
'Ortega-Villarreal, Ana Sofia'
'Hern\'andez-Fern\'andez, Eugenio'
'Jensen, Christopher'
'Valdivia-Berroeta, Gabriel A.'
'Garrard, Samuel'
'L\'opez, Israel'
'Smith, Stacey J.'
'Christensen, Kenneth A.'
'Reyes-Gonz\'alez, Miguel A.'
'Michaelis, David J.'

_publ_section_title
;
 Synthesis and characterization of ethyl benzotriazolyl acrylate-based
 D--\p--A fluorophores for live cell-based imaging applications
;
_journal_issue 16
_journal_name_full 'RSC Advances'
_journal_page_first 8759
_journal_paper_doi 10.1039/C9RA00108E
_journal_volume 9
_journal_year 2019
_chemical_formula_moiety 'C19 H20 N4 O2'
_chemical_formula_sum 'C19 H20 N4 O2'
_chemical_formula_weight 336.39
_space_group_crystal_system monoclinic
_space_group_IT_number 14
_space_group_name_Hall '-P 2ybc'
_space_group_name_H-M_alt 'P 1 21/c 1'
_symmetry_space_group_name_Hall '-P 2ybc'
_symmetry_space_group_name_H-M 'P 1 21/c 1'
_atom_sites_solution_hydrogens geom
_atom_sites_solution_primary direct
_atom_sites_solution_secondary difmap
_audit_creation_method SHELXL-2016/6
_audit_update_record
;
2018-11-30 deposited with the CCDC.    2019-03-06 downloaded from the CCDC.
;
_cell_angle_alpha 90
_cell_angle_beta 97.233(4)
_cell_angle_gamma 90
_cell_formula_units_Z 4
_cell_length_a 9.0183(7)
_cell_length_b 8.3790(7)
_cell_length_c 23.0425(18)
_cell_measurement_reflns_used 5522
_cell_measurement_temperature 100(2)
_cell_measurement_theta_max 68.28
_cell_measurement_theta_min 4.94
_cell_volume 1727.3(2)
_computing_cell_refinement 'Bruker SAINT'
_computing_data_collection 'Bruker APEX2'
_computing_data_reduction 'Bruker SAINT'
_computing_molecular_graphics 'Bruker SHELXTL'
_computing_publication_material 'Bruker SHELXTL'
_computing_structure_refinement 'SHELXL-2016/6 (Sheldrick, 2016)'
_computing_structure_solution 'SHELXT 2014/5 (Sheldrick, 2014)'
_diffrn_ambient_temperature 100(2)
_diffrn_measured_fraction_theta_full 1.000
_diffrn_measured_fraction_theta_max 0.993
_diffrn_measurement_device_type 'Bruker APEX-II CCD'
_diffrn_measurement_method '\f and \w scans'
_diffrn_radiation_type CuK\a
_diffrn_radiation_wavelength 1.54178
_diffrn_reflns_av_R_equivalents 0.0489
_diffrn_reflns_av_unetI/netI 0.0220
_diffrn_reflns_Laue_measured_fraction_full 1.000
_diffrn_reflns_Laue_measured_fraction_max 0.993
_diffrn_reflns_limit_h_max 10
_diffrn_reflns_limit_h_min -10
_diffrn_reflns_limit_k_max 9
_diffrn_reflns_limit_k_min -10
_diffrn_reflns_limit_l_max 27
_diffrn_reflns_limit_l_min -27
_diffrn_reflns_number 29779
_diffrn_reflns_point_group_measured_fraction_full 1.000
_diffrn_reflns_point_group_measured_fraction_max 0.993
_diffrn_reflns_theta_full 67.679
_diffrn_reflns_theta_max 68.657
_diffrn_reflns_theta_min 4.943
_diffrn_source 'Bruker-Nonius FR591 Cu rotating anode'
_exptl_absorpt_coefficient_mu 0.700
_exptl_absorpt_correction_T_max 0.7531
_exptl_absorpt_correction_T_min 0.6638
_exptl_absorpt_correction_type multi-scan
_exptl_absorpt_process_details 'SADABS (Sheldrick, 2009)'
_exptl_crystal_colour yellow
_exptl_crystal_density_diffrn 1.294
_exptl_crystal_density_method 'not measured'
_exptl_crystal_description Block
_exptl_crystal_F_000 712
_exptl_crystal_size_max 0.507
_exptl_crystal_size_mid 0.453
_exptl_crystal_size_min 0.184
_refine_diff_density_max 0.351
_refine_diff_density_min -0.305
_refine_diff_density_rms 0.040
_refine_ls_extinction_coef 0.0016(2)
_refine_ls_extinction_expression Fc^*^=kFc[1+0.001xFc^2^\l^3^/sin(2\q)]^-1/4^
_refine_ls_extinction_method 'SHELXL-2016/6 (Sheldrick 2016)'
_refine_ls_goodness_of_fit_ref 1.051
_refine_ls_hydrogen_treatment constr
_refine_ls_matrix_type full
_refine_ls_number_parameters 230
_refine_ls_number_reflns 3156
_refine_ls_number_restraints 0
_refine_ls_restrained_S_all 1.051
_refine_ls_R_factor_all 0.0392
_refine_ls_R_factor_gt 0.0366
_refine_ls_shift/su_max 0.001
_refine_ls_shift/su_mean 0.000
_refine_ls_structure_factor_coef Fsqd
_refine_ls_weighting_details 'w=1/[\s^2^(Fo^2^)+(0.0483P)^2^+0.7115P] where P=(Fo^2^+2Fc^2^)/3'
_refine_ls_weighting_scheme calc
_refine_ls_wR_factor_gt 0.0943
_refine_ls_wR_factor_ref 0.0962
_reflns_Friedel_coverage 0.000
_reflns_number_gt 2911
_reflns_number_total 3156
_reflns_threshold_expression 'I > 2\s(I)'
_cod_data_source_file c9ra00108e2.cif
_cod_data_source_block 18026_s_a
_cod_database_code 7232502
_shelx_shelxl_version_number 2016/6
_shelx_space_group_comment
; 
The symmetry employed for this shelxl refinement is uniquely defined 
by the following loop, which should always be used as a source of 
symmetry information in preference to the above space-group names. 
They are only intended as comments. 
;
_shelx_estimated_absorpt_t_min 0.718
_shelx_estimated_absorpt_t_max 0.882

loop_
_space_group_symop_operation_xyz
'x, y, z'
'-x, y+1/2, -z+1/2'
'-x, -y, -z'
'x, -y-1/2, z-1/2'

loop_
_atom_site_label
_atom_site_type_symbol
_atom_site_fract_x
_atom_site_fract_y
_atom_site_fract_z
_atom_site_U_iso_or_equiv
_atom_site_adp_type
_atom_site_occupancy
_atom_site_site_symmetry_order
_atom_site_calc_flag
_atom_site_refinement_flags_posn
_atom_site_refinement_flags_adp
O1 O 0.34900(10) -0.11031(11) 0.51892(4) 0.0236(2) Uani 1 1 d . .
C1 C 0.55963(16) 0.87814(17) 0.70243(6) 0.0267(3) Uani 1 1 d . .
H1A H 0.627718 0.967601 0.712960 0.040 Uiso 1 1 calc R U
H1B H 0.574918 0.795909 0.732838 0.040 Uiso 1 1 calc R U
H1C H 0.456081 0.916035 0.698938 0.040 Uiso 1 1 calc R U
N1 N 0.58952(12) 0.81122(13) 0.64691(5) 0.0226(3) Uani 1 1 d . .
C2 C 0.68635(15) 0.90141(16) 0.61324(6) 0.0256(3) Uani 1 1 d . .
H2A H 0.648686 0.893948 0.571535 0.038 Uiso 1 1 calc R U
H2B H 0.787850 0.857689 0.619988 0.038 Uiso 1 1 calc R U
H2C H 0.687907 1.013495 0.625447 0.038 Uiso 1 1 calc R U
N2 N 0.05756(11) 0.19134(13) 0.60524(5) 0.0196(2) Uani 1 1 d . .
O2 O 0.16998(10) -0.15783(10) 0.57614(4) 0.0205(2) Uani 1 1 d . .
N3 N 0.18857(11) 0.12720(12) 0.62599(4) 0.0164(2) Uani 1 1 d . .
C3 C 0.54167(13) 0.66241(15) 0.63006(5) 0.0184(3) Uani 1 1 d . .
N4 N 0.21786(11) 0.10730(12) 0.68388(4) 0.0185(2) Uani 1 1 d . .
C4 C 0.43643(14) 0.57922(15) 0.65952(5) 0.0201(3) Uani 1 1 d . .
H4 H 0.399015 0.628298 0.691886 0.024 Uiso 1 1 calc R U
C7 C 0.54555(13) 0.43164(15) 0.56671(5) 0.0173(3) Uani 1 1 d . .
H7 H 0.585188 0.380743 0.535189 0.021 Uiso 1 1 calc R U
C6 C 0.44083(13) 0.34929(15) 0.59539(5) 0.0174(3) Uani 1 1 d . .
C5 C 0.38724(14) 0.42908(15) 0.64232(5) 0.0190(3) Uani 1 1 d . .
H5 H 0.315196 0.377873 0.662658 0.023 Uiso 1 1 calc R U
C9 C 0.40005(13) 0.19050(15) 0.57422(5) 0.0176(3) Uani 1 1 d . .
H9 H 0.459562 0.151413 0.546110 0.021 Uiso 1 1 calc R U
C8 C 0.59329(13) 0.58357(15) 0.58243(5) 0.0185(3) Uani 1 1 d . .
H8 H 0.662045 0.635980 0.560836 0.022 Uiso 1 1 calc R U
C10 C 0.29410(13) 0.08808(15) 0.58678(5) 0.0174(3) Uani 1 1 d . .
C11 C 0.27618(13) -0.06855(15) 0.55675(5) 0.0179(3) Uani 1 1 d . .
C12 C 0.14184(15) -0.30932(15) 0.54564(6) 0.0223(3) Uani 1 1 d . .
H12A H 0.233620 -0.375326 0.549813 0.027 Uiso 1 1 calc R U
H12B H 0.110113 -0.290689 0.503481 0.027 Uiso 1 1 calc R U
C13 C 0.0210(2) -0.3917(2) 0.57269(8) 0.0447(4) Uani 1 1 d . .
H13A H -0.071589 -0.329693 0.565258 0.067 Uiso 1 1 calc R U
H13B H 0.050281 -0.401105 0.614970 0.067 Uiso 1 1 calc R U
H13C H 0.004923 -0.498344 0.555611 0.067 Uiso 1 1 calc R U
C14 C 0.09296(13) 0.16554(14) 0.70321(5) 0.0178(3) Uani 1 1 d . .
C15 C -0.00618(13) 0.21664(14) 0.65435(5) 0.0183(3) Uani 1 1 d . .
C16 C -0.14599(15) 0.28437(16) 0.66117(6) 0.0247(3) Uani 1 1 d . .
H16 H -0.213388 0.318326 0.628485 0.030 Uiso 1 1 calc R U
C17 C -0.17980(15) 0.29878(16) 0.71691(7) 0.0273(3) Uani 1 1 d . .
H17 H -0.273493 0.343166 0.723062 0.033 Uiso 1 1 calc R U
C18 C -0.07908(16) 0.24939(16) 0.76627(6) 0.0270(3) Uani 1 1 d . .
H18 H -0.107104 0.263498 0.804327 0.032 Uiso 1 1 calc R U
C19 C 0.05626(15) 0.18250(16) 0.76067(6) 0.0243(3) Uani 1 1 d . .
H19 H 0.122495 0.149015 0.793772 0.029 Uiso 1 1 calc R U

loop_
_atom_site_aniso_label
_atom_site_aniso_U_11
_atom_site_aniso_U_22
_atom_site_aniso_U_33
_atom_site_aniso_U_23
_atom_site_aniso_U_13
_atom_site_aniso_U_12
O1 0.0276(5) 0.0218(5) 0.0235(5) -0.0050(4) 0.0115(4) -0.0035(4)
C1 0.0325(7) 0.0223(7) 0.0255(7) -0.0063(5) 0.0047(5) -0.0022(6)
N1 0.0270(6) 0.0196(5) 0.0215(5) -0.0030(4) 0.0039(4) -0.0039(4)
C2 0.0283(7) 0.0198(6) 0.0289(7) -0.0015(5) 0.0047(5) -0.0046(5)
N2 0.0189(5) 0.0191(5) 0.0204(5) -0.0009(4) 0.0007(4) 0.0012(4)
O2 0.0231(5) 0.0173(4) 0.0226(4) -0.0037(3) 0.0084(3) -0.0044(3)
N3 0.0174(5) 0.0154(5) 0.0166(5) 0.0005(4) 0.0033(4) -0.0011(4)
C3 0.0180(6) 0.0184(6) 0.0176(6) 0.0011(5) -0.0021(4) 0.0010(5)
N4 0.0198(5) 0.0192(5) 0.0170(5) 0.0018(4) 0.0040(4) 0.0010(4)
C4 0.0235(6) 0.0210(6) 0.0161(6) -0.0010(5) 0.0034(5) 0.0014(5)
C7 0.0168(6) 0.0201(6) 0.0150(6) 0.0002(5) 0.0013(4) 0.0016(5)
C6 0.0178(6) 0.0181(6) 0.0157(6) 0.0021(5) 0.0005(4) 0.0009(5)
C5 0.0201(6) 0.0204(6) 0.0170(6) 0.0022(5) 0.0038(5) -0.0012(5)
C9 0.0191(6) 0.0187(6) 0.0152(6) 0.0010(5) 0.0024(4) 0.0024(5)
C8 0.0172(6) 0.0208(6) 0.0174(6) 0.0027(5) 0.0019(5) -0.0012(5)
C10 0.0184(6) 0.0183(6) 0.0158(6) -0.0003(5) 0.0035(4) 0.0014(5)
C11 0.0177(6) 0.0190(6) 0.0172(6) 0.0015(5) 0.0023(4) -0.0004(5)
C12 0.0290(7) 0.0175(6) 0.0207(6) -0.0050(5) 0.0043(5) -0.0046(5)
C13 0.0502(10) 0.0349(9) 0.0544(10) -0.0193(8) 0.0275(8) -0.0230(8)
C14 0.0189(6) 0.0141(6) 0.0209(6) 0.0005(5) 0.0048(5) -0.0014(5)
C15 0.0185(6) 0.0143(6) 0.0222(6) -0.0010(5) 0.0033(5) -0.0020(5)
C16 0.0195(6) 0.0213(7) 0.0329(7) -0.0018(5) 0.0021(5) 0.0018(5)
C17 0.0219(6) 0.0216(7) 0.0404(8) -0.0035(6) 0.0121(6) 0.0016(5)
C18 0.0335(7) 0.0226(7) 0.0282(7) -0.0006(5) 0.0162(6) 0.0006(6)
C19 0.0302(7) 0.0225(7) 0.0213(6) 0.0025(5) 0.0078(5) 0.0023(5)

loop_
_atom_type_symbol
_atom_type_description
_atom_type_scat_dispersion_real
_atom_type_scat_dispersion_imag
_atom_type_scat_source
C C 0.0181 0.0091 'International Tables Vol C Tables 4.2.6.8 and 6.1.1.4'
H H 0.0000 0.0000 'International Tables Vol C Tables 4.2.6.8 and 6.1.1.4'
N N 0.0311 0.0180 'International Tables Vol C Tables 4.2.6.8 and 6.1.1.4'
O O 0.0492 0.0322 'International Tables Vol C Tables 4.2.6.8 and 6.1.1.4'

loop_
_geom_angle_atom_site_label_1
_geom_angle_atom_site_label_2
_geom_angle_atom_site_label_3
_geom_angle
N1 C1 H1A 109.5
N1 C1 H1B 109.5
H1A C1 H1B 109.5
N1 C1 H1C 109.5
H1A C1 H1C 109.5
H1B C1 H1C 109.5
C3 N1 C2 121.03(11)
C3 N1 C1 121.19(11)
C2 N1 C1 117.43(11)
N1 C2 H2A 109.5
N1 C2 H2B 109.5
H2A C2 H2B 109.5
N1 C2 H2C 109.5
H2A C2 H2C 109.5
H2B C2 H2C 109.5
N3 N2 C15 102.40(10)
C11 O2 C12 114.53(9)
N2 N3 N4 117.63(10)
N2 N3 C10 119.78(10)
N4 N3 C10 122.54(10)
N1 C3 C8 121.87(11)
N1 C3 C4 121.44(11)
C8 C3 C4 116.69(11)
N3 N4 C14 102.44(10)
C5 C4 C3 121.52(11)
C5 C4 H4 119.2
C3 C4 H4 119.2
C8 C7 C6 122.55(11)
C8 C7 H7 118.7
C6 C7 H7 118.7
C7 C6 C5 116.46(11)
C7 C6 C9 116.82(11)
C5 C6 C9 126.71(11)
C4 C5 C6 121.75(11)
C4 C5 H5 119.1
C6 C5 H5 119.1
C10 C9 C6 132.21(11)
C10 C9 H9 113.9
C6 C9 H9 113.9
C7 C8 C3 120.99(11)
C7 C8 H8 119.5
C3 C8 H8 119.5
C9 C10 N3 122.53(11)
C9 C10 C11 120.25(11)
N3 C10 C11 117.10(10)
O1 C11 O2 123.86(11)
O1 C11 C10 123.79(11)
O2 C11 C10 112.34(10)
O2 C12 C13 107.07(10)
O2 C12 H12A 110.3
C13 C12 H12A 110.3
O2 C12 H12B 110.3
C13 C12 H12B 110.3
H12A C12 H12B 108.6
C12 C13 H13A 109.5
C12 C13 H13B 109.5
H13A C13 H13B 109.5
C12 C13 H13C 109.5
H13A C13 H13C 109.5
H13B C13 H13C 109.5
N4 C14 C19 130.40(12)
N4 C14 C15 108.43(11)
C19 C14 C15 121.15(11)
N2 C15 C16 129.68(12)
N2 C15 C14 109.10(11)
C16 C15 C14 121.21(12)
C17 C16 C15 116.77(13)
C17 C16 H16 121.6
C15 C16 H16 121.6
C16 C17 C18 122.08(12)
C16 C17 H17 119.0
C18 C17 H17 119.0
C19 C18 C17 122.14(13)
C19 C18 H18 118.9
C17 C18 H18 118.9
C18 C19 C14 116.64(12)
C18 C19 H19 121.7
C14 C19 H19 121.7

loop_
_geom_bond_atom_site_label_1
_geom_bond_atom_site_label_2
_geom_bond_distance
O1 C11 1.2074(15)
C1 N1 1.4528(16)
C1 H1A 0.9800
C1 H1B 0.9800
C1 H1C 0.9800
N1 C3 1.3599(17)
N1 C2 1.4513(17)
C2 H2A 0.9800
C2 H2B 0.9800
C2 H2C 0.9800
N2 N3 1.3309(14)
N2 C15 1.3490(16)
O2 C11 1.3358(15)
O2 C12 1.4575(15)
N3 N4 1.3371(14)
N3 C10 1.4304(15)
C3 C8 1.4094(17)
C3 C4 1.4176(17)
N4 C14 1.3535(16)
C4 C5 1.3756(18)
C4 H4 0.9500
C7 C8 1.3776(18)
C7 C6 1.4008(17)
C7 H7 0.9500
C6 C5 1.4076(17)
C6 C9 1.4485(17)
C5 H5 0.9500
C9 C10 1.3426(17)
C9 H9 0.9500
C8 H8 0.9500
C10 C11 1.4830(17)
C12 C13 1.4909(19)
C12 H12A 0.9900
C12 H12B 0.9900
C13 H13A 0.9800
C13 H13B 0.9800
C13 H13C 0.9800
C14 C19 1.4118(18)
C14 C15 1.4131(17)
C15 C16 1.4094(18)
C16 C17 1.362(2)
C16 H16 0.9500
C17 C18 1.425(2)
C17 H17 0.9500
C18 C19 1.3638(19)
C18 H18 0.9500
C19 H19 0.9500
